data_2019346
loop_
_publ_author_name
'Tinant, B.'
'Declercq, J. P.'
'Huart, C.'

_publ_section_title
;
 Absolute Configuration of
 N,N-{(1S)-1-[(1-Methoxy-1-methyl)ethyl]tetramethylene}(1R,6R,7R)-9,9-diethoxy-1-methyl-2-oxo-bicyclo[4.3.0]nonane-7-sulfonamide
;
_journal_issue 4
_journal_name_full 'Acta Crystallographica Section C Crystal Structure Communications'
_journal_page_first 678
_journal_paper_doi 10.1107/S0108270194001678
_journal_volume 51
_journal_year 1995
_chemical_formula_moiety 'C22 H39 N1 O6 S1'
_chemical_formula_sum 'C22 H39 N O6 S'
_chemical_formula_weight 445.62
_symmetry_cell_setting orthorhombic
_symmetry_space_group_name_Hall 'P 2ac 2ab'
_symmetry_space_group_name_H-M 'P 21 21 21'
_atom_type_scat_source IntTabIV
_cell_angle_alpha 90.
_cell_angle_beta 90.
_cell_angle_gamma 90.
_cell_formula_units_Z 4
_cell_length_a 7.6360(10)
_cell_length_b 8.9110(10)
_cell_length_c 34.895(3)
_cell_measurement_reflns_used 19
_cell_measurement_temperature 291
_cell_measurement_theta_max 30
_cell_measurement_theta_min 10
_cell_volume 2374.4(5)
_diffrn_measurement_device 'Huber four-circle'
_diffrn_measurement_method \q-2\q
_diffrn_radiation_type CuK\a
_diffrn_radiation_wavelength 1.54178
_diffrn_reflns_av_R_equivalents 0.038
_diffrn_reflns_limit_h_max 9
_diffrn_reflns_limit_h_min -9
_diffrn_reflns_limit_k_max 10
_diffrn_reflns_limit_k_min 0
_diffrn_reflns_limit_l_max 41
_diffrn_reflns_limit_l_min 0
_diffrn_reflns_number 4899
_diffrn_reflns_theta_max 67.5
_diffrn_standards_decay_% 11
_diffrn_standards_interval_count 50
_diffrn_standards_number 1
_exptl_absorpt_coefficient_mu 1.49
_exptl_absorpt_correction_type none
_exptl_crystal_colour colourless
_exptl_crystal_density_diffrn 1.25
_exptl_crystal_description parallelepiped
_exptl_crystal_size_max 0.36
_exptl_crystal_size_mid 0.28
_exptl_crystal_size_min 0.24
_refine_diff_density_max 0.71
_refine_diff_density_min -0.77
_refine_ls_goodness_of_fit_obs 0.59
_refine_ls_number_parameters 272
_refine_ls_number_reflns 4059
_refine_ls_R_factor_obs 0.058
_refine_ls_shift/esd_max 0.01
_refine_ls_structure_factor_coef F
_refine_ls_weighting_details 'w = 1/(\s^2^ + 0.02456F^2^)'
_refine_ls_weighting_scheme calc
_refine_ls_wR_factor_obs 0.067
_reflns_number_observed 4059
_reflns_number_total 4269
_reflns_observed_criterion I>2.5\s(I)
_cod_data_source_file pa1085sup1.cif
_cod_data_source_block pa1085a
_cod_depositor_comments
;
The following automatic conversions were performed:

'_refine_ls_weighting_scheme' value '1/(\s^2^ + 0.02456F^2^)' was
changed to 'calc'. New tag '_refine_ls_weighting_details' was
created. The value of the new tag was set to 'w = 1/(\s^2^ +
0.02456F^2^)'.

Automatic conversion script
Id: cif_fix_values 3143 2015-03-26 13:38:13Z robertas 
;
_cod_original_cell_volume 2374.5(4)
_cod_original_formula_sum 'C22 H39 N1 O6 S1'
_cod_database_code 2019346

loop_
_atom_site_label
_atom_site_fract_x
_atom_site_fract_y
_atom_site_fract_z
_atom_site_U_iso_or_equiv
C1 .4187(3) .6249(3) .85720(10) .0360(10)
C2 .5687(4) .6985(4) .83480(10) .0450(10)
C3 .5912(6) .8668(5) .83330(10) .0690(10)
C4 .4558(8) .9533(4) .85970(10) .079(2)
C5 .4373(5) .8705(5) .89700(10) .0610(10)
C6 .3441(4) .7232(4) .89030(10) .0500(10)
C7 .1431(3) .7342(3) .88310(10) .0340(10)
C8 .0985(3) .6015(3) .85760(10) .0360(10)
C9 .2559(3) .5927(3) .83090(10) .0320(10)
C10 .4896(5) .4789(5) .87460(10) .0630(10)
O11 .6745(3) .6227(4) .81840(10) .0660(10)
O12 .2594(2) .7073(2) .80310(10) .038
C13 .1068(4) .7249(4) .77920(10) .0570(10)
C14 .1451(7) .8301(7) .74780(10) .094(2)
O15 .2491(3) .4483(2) .81430(10) .0400(10)
C16 .3659(5) .4162(4) .78340(10) .0530(10)
C17 .3647(6) .2505(4) .77720(10) .0660(10)
S18 .01950(10) .72590(10) .92630(10) .0350(10)
O19 -.1609(3) .7235(3) .91560(10) .0510(10)
O20 .0861(4) .6028(3) .94880(10) .0610(10)
N21 .0634(3) .8814(3) .94930(10) .0400(10)
C22 -.0729(4) .9978(4) .95360(10) .0500(10)
C23 -.0610(7) 1.0375(6) .99710(10) .081(2)
C24 .0672(10) .9321(9) 1.01400(10) .112(3)
C25 .1742(6) .8761(5) .98460(10) .0670(10)
C26 -.0462(5) 1.1308(4) .92620(10) .0650(10)
C27 .1281(6) 1.2104(4) .9322(2) .080(2)
C28 -.1926(9) 1.2429(6) .9306(2) .117(2)
O29 -.0531(5) 1.0611(3) .88860(10) .0730(10)
C30 -.0384(10) 1.1504(7) .8556(2) .108(2)
H3A .7223(6) .8941(5) .84260(10) .103
H3B .5734(6) .9035(5) .80400(10) .103
H4A .3302(8) .9587(4) .84550(10) .103
H4B .5028(8) 1.0656(4) .86510(10) .103
H5A .5655(5) .8491(5) .90890(10) .103
H5B .3624(5) .9379(5) .91690(10) .103
H6 .3688(4) .6702(4) .91760(10) .103
H7 .1108(3) .8407(3) .87010(10) .103
H8A .0851(3) .4998(3) .87420(10) .103
H8B -.0207(3) .6215(3) .84180(10) .103
H10A .3869(5) .4241(5) .89070(10) .103
H10B .5976(5) .5043(5) .89350(10) .103
H10C .5339(5) .4055(5) .85200(10) .103
H13A .0703(4) .6173(4) .76740(10) .103
H13B .0000(4) .7683(4) .79620(10) .103
H14A .0303(7) .8429(7) .73000(10) .103
H14B .2518(7) .7868(7) .73070(10) .103
H14C .1814(7) .9378(7) .75950(10) .103
H16A .3227(5) .4730(4) .75780(10) .103
H16B .4966(5) .4530(4) .79070(10) .103
H17A .4521(6) .2226(4) .75400(10) .103
H17B .2335(6) .2145(4) .77010(10) .103
H17C .4074(6) .1946(4) .80300(10) .103
H22 -.2027(4) .9611(4) .94560(10) .103
H23A -.1873(7) 1.0239(6) 1.01050(10) .103
H23B -.0168(7) 1.1517(6) 1.00070(10) .103
H24A -.0012(10) .8406(9) 1.02770(10) .103
H24B .1465(10) .9901(9) 1.03490(10) .103
H25A .2891(6) .9454(5) .98120(10) .103
H25B .2137(6) .7622(5) .99080(10) .103
H27A .1305(6) 1.2614(4) .9602(2) .103
H27B .1439(6) 1.2962(4) .9106(2) .103
H27C .2336(6) 1.1302(4) .9298(2) .103
H28A -.1858(9) 1.2936(6) .9587(2) .103
H28B -.3169(9) 1.1865(6) .9273(2) .103
H28C -.1801(9) 1.3288(6) .9089(2) .103
H30A -.0463(10) 1.0800(7) .8304(2) .103
H30B .0858(10) 1.2083(7) .8558(2) .103
H30C -.1436(10) 1.2314(7) .8550(2) .103

loop_
_geom_angle_atom_site_label_1
_geom_angle_atom_site_label_2
_geom_angle_atom_site_label_3
_geom_angle
_geom_angle_publ_flag
C6 C1 C2 114.3(2) yes
C9 C1 C6 104.2(2) yes
C10 C1 C6 108.1(2) yes
C3 C2 C1 121.8(3) yes
O11 C2 C3 117.8(3) yes
C5 C4 C3 109.1(4) yes
C5 C6 C1 115.5(3) yes
C7 C6 C5 115.7(3) yes
S18 C7 C6 112.6(2) yes
C9 C8 C7 102.8(2) yes
O12 C9 C1 104.8(2) yes
O15 C9 C1 115.8(2) yes
O15 C9 O12 112.1(2) yes
C14 C13 O12 109.8(3) yes
C17 C16 O15 107.7(3) yes
O20 S18 C7 107.70(10) yes
N21 S18 C7 105.80(10) yes
N21 S18 O20 107.80(10) yes
C25 N21 S18 119.6(2) yes
C23 C22 N21 102.4(3) yes
C26 C22 C23 115.0(3) yes
C25 C24 C23 108.7(4) yes
C27 C26 C22 113.1(3) yes
C28 C26 C27 109.0(4) yes
O29 C26 C27 110.7(4) yes
C9 C1 C2 111.8(2) yes
C10 C1 C2 107.6(3) yes
C10 C1 C9 110.8(3) yes
O11 C2 C1 120.3(3) yes
C4 C3 C2 112.8(3) yes
C6 C5 C4 109.6(3) yes
C7 C6 C1 106.1(2) yes
C8 C7 C6 105.4(2) yes
S18 C7 C8 110.1(2) yes
C8 C9 C1 105.0(2) yes
O12 C9 C8 113.6(2) yes
O15 C9 C8 105.6(2) yes
C13 O12 C9 117.5(2) yes
C16 O15 C9 118.0(2) yes
O19 S18 C7 107.00(10) yes
O20 S18 O19 118.2(2) yes
N21 S18 O19 109.80(10) yes
C22 N21 S18 120.0(2) yes
C25 N21 C22 109.8(2) yes
C26 C22 N21 112.7(3) yes
C24 C23 C22 106.4(3) yes
C24 C25 N21 105.1(4) yes
C28 C26 C22 110.5(4) yes
O29 C26 C22 103.1(2) yes
O29 C26 C28 110.3(4) yes
C30 O29 C26 119.8(3) yes

loop_
_geom_bond_atom_site_label_1
_geom_bond_atom_site_label_2
_geom_bond_distance
_geom_bond_publ_flag
C2 C1 1.535(4) yes
C9 C1 1.571(3) yes
C3 C2 1.510(5) yes
C4 C3 1.586(7) yes
C6 C5 1.512(5) yes
C8 C7 1.519(3) yes
C9 C8 1.523(3) yes
O15 C9 1.413(3) yes
C14 C13 1.473(5) yes
C17 C16 1.493(5) yes
O20 S18 1.441(2) yes
C22 N21 1.477(4) yes
C23 C22 1.561(5) yes
C24 C23 1.479(9) yes
C27 C26 1.523(6) yes
O29 C26 1.454(5) yes
C6 C1 1.557(4) yes
C10 C1 1.535(4) yes
O11 C2 1.198(4) yes
C5 C4 1.504(6) yes
C7 C6 1.558(4) yes
S18 C7 1.780(2) yes
O12 C9 1.410(3) yes
C13 O12 1.440(3) yes
C16 O15 1.427(3) yes
O19 S18 1.427(2) yes
N21 S18 1.637(2) yes
C25 N21 1.495(4) yes
C26 C22 1.534(5) yes
C25 C24 1.403(7) yes
C28 C26 1.507(5) yes
C30 O29 1.406(5) yes
